data_1100396
loop_
_publ_author_name
'Elschenbroich, Christoph'
'Isenburg, Thomas'
'Metz, Bernhard'
'Behrendt, Andreas'
'Harms, Klaus'

_publ_section_title
;
 Metal \p complexes of benzene derivatives: XLIII1. Intramolecular
 interactions between bis(benzene) chromium and cymantrene units
 in di- and tri-nuclear species containing PMe~2~ spacers, as studied
 by CV and EPR
;
_journal_coden_ASTM JORCAI
_journal_issue 2
_journal_name_full 'Journal of Organometallic Chemistry'
_journal_page_first 153
_journal_page_last 165
_journal_paper_doi 10.1016/0022-328x(94)85020-8
_journal_volume 481
_journal_year 1994
_chemical_formula_sum 'C32 H36 Cr Mn2 O4 P2'
_space_group_IT_number 14
_symmetry_cell_setting monoclinic
_symmetry_space_group_name_Hall '-P 2ybc'
_symmetry_space_group_name_H-M 'P 1 21/c 1'
_cell_angle_alpha 90
_cell_angle_beta 109.44(2)
_cell_angle_gamma 90
_cell_formula_units_Z 2
_cell_length_a 14.171(3)
_cell_length_b 8.407(1)
_cell_length_c 13.671(3)
_cod_original_sg_symbol_H-M 'P 21/c'
_cod_original_formula_sum 'C32 H36 Cr1 Mn2 O4 P2'
_cod_database_code 1100396

loop_
_symmetry_equiv_pos_site_id
_symmetry_equiv_pos_as_xyz
1 x,y,z
2 -x,1/2+y,1/2-z
3 -x,-y,-z
4 x,-1/2-y,-1/2+z

loop_
_atom_site_label
_atom_site_type_symbol
_atom_site_fract_x
_atom_site_fract_y
_atom_site_fract_z
Cr1 Cr 0.50000 0.50000 0.50000
Mn1 Mn 0.18411(4) 0.07082(6) 0.41802(4)
P1 P 0.28683(6) 0.22825(11) 0.36964(7)
O1 O 0.1377(2) 0.3299(3) 0.5380(2)
O2 O 0.3459(2) -0.0488(3) 0.5978(2)
C1 C 0.3778(2) 0.3331(4) 0.4766(2)
C2 C 0.4696(3) 0.2603(4) 0.5363(3)
H1 H 0.4896(24) 0.1599(39) 0.5095(28)
C3 C 0.5333(3) 0.3325(5) 0.6259(3)
H2 H 0.5965(22) 0.2800(36) 0.6662(24)
C4 C 0.5065(3) 0.4793(5) 0.6596(3)
H3 H 0.5522(19) 0.5283(31) 0.7202(21)
C5 C 0.4173(3) 0.5540(4) 0.6018(3)
H4 H 0.3975(20) 0.6532(34) 0.6277(24)
C6 C 0.3530(2) 0.4818(4) 0.5114(3)
H5 H 0.2935(20) 0.5279(33) 0.4732(21)
C7 C 0.2247(2) 0.3858(4) 0.2794(2)
H6 H 0.1844(2) 0.4484(4) 0.3090(2)
H7 H 0.1829(2) 0.3394(4) 0.2155(2)
H8 H 0.2741(2) 0.4525(4) 0.2661(2)
C8 C 0.3628(2) 0.1317(4) 0.3031(3)
H9 H 0.3967(2) 0.0422(4) 0.3431(3)
H10 H 0.4112(2) 0.2058(4) 0.2950(3)
H11 H 0.3207(2) 0.0960(4) 0.2361(3)
C9 C 0.1056(3) -0.1510(4) 0.4018(3)
C10 C 0.0364(3) -0.0255(5) 0.3747(3)
H12 H -0.0088(23) -0.0025(38) 0.4077(25)
C11 C 0.0474(3) 0.0580(5) 0.2890(3)
H13 H 0.0087(24) 0.1397(40) 0.2587(27)
C12 C 0.1233(3) -0.0178(5) 0.2628(3)
H14 H 0.1483(25) 0.0057(41) 0.2136(27)
C13 C 0.1608(3) -0.1472(5) 0.3308(3)
H15 H 0.2203(23) -0.2230(38) 0.3349(26)
C14 C 0.1146(3) -0.2724(4) 0.4857(3)
H16 H 0.1840(3) -0.2951(4) 0.5213(3)
H17 H 0.0807(3) -0.3683(4) 0.4551(3)
H18 H 0.0848(3) -0.2310(4) 0.5340(3)
C15 C 0.1572(2) 0.2286(4) 0.4896(3)
C16 C 0.2826(3) 0.0025(4) 0.5260(3)
C1B* C 0.6222(2) 0.6669(4) 0.5234(2)
P1B* P 0.71317(6) 0.77175(11) 0.63036(7)
Mn1B* Mn 0.81589(4) 0.92918(6) 0.58198(4)
C9B* C 0.8944(3) 1.1510(4) 0.5982(3)
C10B* C 0.9636(3) 1.0255(5) 0.6253(3)
C11B* C 0.9526(3) 0.9420(5) 0.7110(3)
H12B* H 1.0088(23) 1.0025(38) 0.5923(25)
H13B* H 0.9913(24) 0.8603(40) 0.7413(27)
C12B* C 0.8767(3) 1.0178(5) 0.7372(3)
C13B* C 0.8392(3) 1.1472(5) 0.6692(3)
C14B* C 0.8854(3) 1.2724(4) 0.5143(3)
H16B* H 0.8160(3) 1.2951(4) 0.4787(3)
H17B* H 0.9193(3) 1.3683(4) 0.5449(3)
H18B* H 0.9152(3) 1.2310(4) 0.4660(3)
H14B* H 0.8517(25) 0.9943(41) 0.7864(27)
H15B* H 0.7797(23) 1.2230(38) 0.6651(26)
C15B* C 0.8428(2) 0.7714(4) 0.5104(3)
O1B* O 0.8623(2) 0.6701(3) 0.4620(2)
C16B* C 0.7174(3) 0.9975(4) 0.4740(3)
O2B* O 0.6541(2) 1.0488(3) 0.4022(2)
C7B* C 0.7753(2) 0.6142(4) 0.7206(2)
H6B* H 0.8156(2) 0.5516(4) 0.6910(2)
H7B* H 0.8171(2) 0.6606(4) 0.7845(2)
H8B* H 0.7259(2) 0.5475(4) 0.7339(2)
C8B* C 0.6372(2) 0.8683(4) 0.6969(3)
H9B* H 0.6033(2) 0.9578(4) 0.6569(3)
H10B* H 0.5888(2) 0.7942(4) 0.7050(3)
H11B* H 0.6793(2) 0.9040(4) 0.7639(3)
C2B* C 0.5304(3) 0.7397(4) 0.4637(3)
C3B* C 0.4667(3) 0.6675(5) 0.3741(3)
H1B* H 0.5104(24) 0.8401(39) 0.4905(28)
H2B* H 0.4035(22) 0.7200(36) 0.3338(24)
C4B* C 0.4935(3) 0.5207(5) 0.3404(3)
C5B* C 0.5827(3) 0.4460(4) 0.3982(3)
H3B* H 0.4478(19) 0.4717(31) 0.2798(21)
H4B* H 0.6025(20) 0.3468(34) 0.3723(24)
C6B* C 0.6470(2) 0.5182(4) 0.4886(3)
H5B* H 0.7065(20) 0.4721(33) 0.5268(21)

loop_
_atom_type_symbol
_atom_type_radius_bond
C 0.68
H 0.23
Cr 1.35
Mn 1.35
O 0.68
P 1.05
